data_1512940
loop_
_publ_author_name
'Timothy J. Boyle'
'Leigh Anna M. Ottley'

_publ_section_title
;
 Structural characterization of the coordination behavior of
 4,4'-di-methoxy,2,2'-di-ol-benzophenone modified metal
 alkoxides
;
_journal_issue 1
_journal_name_full 'Inorganica Chimica Acta'
_journal_page_first 69
_journal_page_last 80
_journal_paper_doi 10.1016/j.ica.2010.08.047
_journal_volume 364
_journal_year 2010
_chemical_formula_sum 'C42 H54 O16 Ta2'
_chemical_formula_weight 1176.75
_chemical_name_systematic
; 
 ? 
;
_space_group_IT_number 2
_symmetry_cell_setting triclinic
_symmetry_space_group_name_Hall '-P 1'
_symmetry_space_group_name_H-M 'P -1'
_atom_sites_solution_hydrogens geom
_atom_sites_solution_primary direct
_atom_sites_solution_secondary difmap
_audit_creation_method SHELXL-97
_cell_angle_alpha 83.088(2)
_cell_angle_beta 87.469(2)
_cell_angle_gamma 77.400(2)
_cell_formula_units_Z 2
_cell_length_a 12.2415(15)
_cell_length_b 13.3600(17)
_cell_length_c 13.7173(17)
_cell_measurement_temperature 173(2)
_cell_volume 2173.1(5)
_computing_cell_refinement 'Bruker SMART'
_computing_data_collection 'Bruker SMART'
_computing_data_reduction 'Bruker SAINT'
_computing_molecular_graphics 'Bruker SHELXTL'
_computing_publication_material 'Bruker SHELXTL'
_computing_structure_refinement 'SHELXL-97 (Sheldrick, 1997)'
_computing_structure_solution 'SHELXS-97 (Sheldrick, 1990)'
_diffrn_ambient_temperature 173(2)
_diffrn_measured_fraction_theta_full 0.994
_diffrn_measured_fraction_theta_max 0.994
_diffrn_measurement_device_type 'CCD area detector'
_diffrn_measurement_method 'phi and omega scans'
_diffrn_radiation_monochromator graphite
_diffrn_radiation_source 'fine-focus sealed tube'
_diffrn_radiation_type MoK\a
_diffrn_radiation_wavelength 0.71073
_diffrn_reflns_av_R_equivalents 0.0186
_diffrn_reflns_av_sigmaI/netI 0.0250
_diffrn_reflns_limit_h_max 13
_diffrn_reflns_limit_h_min -13
_diffrn_reflns_limit_k_max 14
_diffrn_reflns_limit_k_min -14
_diffrn_reflns_limit_l_max 15
_diffrn_reflns_limit_l_min -15
_diffrn_reflns_number 13438
_diffrn_reflns_theta_full 23.31
_diffrn_reflns_theta_max 23.31
_diffrn_reflns_theta_min 1.70
_exptl_absorpt_coefficient_mu 5.102
_exptl_absorpt_correction_T_max 0.144
_exptl_absorpt_correction_T_min 0.098
_exptl_absorpt_correction_type empirical
_exptl_absorpt_process_details SADABS
_exptl_crystal_colour yellow
_exptl_crystal_density_diffrn 1.798
_exptl_crystal_density_meas ?
_exptl_crystal_density_method 'not measured'
_exptl_crystal_description irregular
_exptl_crystal_F_000 1160
_exptl_crystal_size_max 0.50
_exptl_crystal_size_mid 0.48
_exptl_crystal_size_min 0.38
_refine_diff_density_max 1.238
_refine_diff_density_min -0.347
_refine_diff_density_rms 0.103
_refine_ls_extinction_method none
_refine_ls_goodness_of_fit_ref 1.065
_refine_ls_hydrogen_treatment constr
_refine_ls_matrix_type full
_refine_ls_number_parameters 551
_refine_ls_number_reflns 6235
_refine_ls_number_restraints 0
_refine_ls_restrained_S_all 1.065
_refine_ls_R_factor_all 0.0270
_refine_ls_R_factor_gt 0.0239
_refine_ls_shift/su_max 0.019
_refine_ls_shift/su_mean 0.001
_refine_ls_structure_factor_coef Fsqd
_refine_ls_weighting_details 'calc w=1/[\s^2^(Fo^2^)+(0.0360P)^2^+1.3082P] where P=(Fo^2^+2Fc^2^)/3'
_refine_ls_weighting_scheme calc
_refine_ls_wR_factor_gt 0.0605
_refine_ls_wR_factor_ref 0.0625
_reflns_number_gt 5657
_reflns_number_total 6235
_reflns_threshold_expression >2sigma(I)
_cod_data_source_file 2010-69.cif
_cod_data_source_block 7mr121s
_cod_depositor_comments
;
The following automatic conversions were performed:

'_symmetry_cell_setting' value 'Triclinic' changed to 'triclinic'
according to the built-in table from CIF Core dictionary named
'cif_core.dic' version 2.4.1 from 2010-06-29.

Automatic conversion script
Id: cif_fix_values 1891 2012-01-12 08:04:46Z andrius 

The following automatic conversions were performed:

'_exptl_crystal_density_meas' value 'not measured' was changed to '?'
- the value is perceived as not measured.

Automatic conversion script
Id: cif_fix_values 3008 2015-01-20 13:52:24Z robertas 
;
_cod_original_sg_symbol_H-M P-1
_cod_database_code 1512940

loop_
_symmetry_equiv_pos_as_xyz
'x, y, z'
'-x, -y, -z'

loop_
_atom_site_label
_atom_site_type_symbol
_atom_site_fract_x
_atom_site_fract_y
_atom_site_fract_z
_atom_site_U_iso_or_equiv
_atom_site_adp_type
_atom_site_occupancy
_atom_site_symmetry_multiplicity
_atom_site_calc_flag
_atom_site_refinement_flags
Ta1 Ta 0.155662(14) 0.261247(13) -0.014618(12) 0.03078(7) Uani 1 1 d .
Ta2 Ta 0.437940(14) 0.234986(13) 0.415952(12) 0.03337(7) Uani 1 1 d .
O9 O 0.2833(2) 0.3022(2) 0.3739(2) 0.0384(7) Uani 1 1 d .
O2 O 0.4717(2) 0.2454(2) 0.2618(2) 0.0371(7) Uani 1 1 d .
O10 O 0.1476(2) 0.3426(2) 0.1121(2) 0.0359(7) Uani 1 1 d .
O16 O 0.1797(2) 0.1718(2) -0.1135(2) 0.0396(7) Uani 1 1 d .
C27 C 0.1423(3) 0.3182(3) 0.2041(3) 0.0310(10) Uani 1 1 d .
O14 O 0.1687(2) 0.3884(2) -0.0840(2) 0.0373(7) Uani 1 1 d .
C20 C 0.2083(3) 0.3897(3) 0.3497(3) 0.0308(9) Uani 1 1 d .
O6 O 0.5902(3) 0.1635(2) 0.4303(2) 0.0457(8) Uani 1 1 d .
O5 O 0.4004(2) 0.1043(2) 0.3836(2) 0.0369(7) Uani 1 1 d .
O1 O 0.3189(2) 0.2223(2) 0.0149(2) 0.0362(7) Uani 1 1 d .
O15 O -0.0029(2) 0.2943(2) -0.0225(2) 0.0436(8) Uani 1 1 d .
O13 O 0.1412(2) 0.1488(2) 0.0920(2) 0.0342(7) Uani 1 1 d .
O8 O 0.4814(2) 0.3642(2) 0.4048(2) 0.0422(8) Uani 1 1 d .
O7 O 0.3983(3) 0.2228(3) 0.5483(2) 0.0478(8) Uani 1 1 d .
C1 C 0.4101(3) 0.2623(3) 0.0110(3) 0.0304(9) Uani 1 1 d .
C25 C 0.1446(3) 0.4015(3) 0.2657(3) 0.0299(9) Uani 1 1 d .
C3 C 0.5680(4) 0.2987(3) 0.0860(3) 0.0386(11) Uani 1 1 d .
H3 H 0.6136 0.2917 0.1417 0.046 Uiso 1 1 calc R
C2 C 0.4786(3) 0.2486(3) 0.0933(3) 0.0301(9) Uani 1 1 d .
C28 C 0.1237(3) 0.2195(3) 0.2459(3) 0.0322(10) Uani 1 1 d .
C24 C 0.0754(4) 0.4993(3) 0.2378(3) 0.0374(10) Uani 1 1 d .
H24 H 0.0378 0.5111 0.1770 0.045 Uiso 1 1 calc R
C23 C 0.0611(4) 0.5767(3) 0.2958(3) 0.0406(11) Uani 1 1 d .
H23 H 0.0126 0.6412 0.2765 0.049 Uiso 1 1 calc R
C34 C 0.1217(3) 0.1396(3) 0.1873(3) 0.0310(10) Uani 1 1 d .
O11 O 0.0953(3) 0.6406(2) 0.4408(3) 0.0558(9) Uani 1 1 d .
C8 C 0.4562(3) 0.1969(3) 0.1917(3) 0.0306(9) Uani 1 1 d .
C6 C 0.4362(3) 0.3206(3) -0.0744(3) 0.0340(10) Uani 1 1 d .
H6 H 0.3913 0.3284 -0.1307 0.041 Uiso 1 1 calc R
C13 C 0.4023(3) 0.0549(3) 0.3060(3) 0.0339(10) Uani 1 1 d .
C9 C 0.4267(3) 0.0979(3) 0.2093(3) 0.0302(9) Uani 1 1 d .
C14 C 0.3793(4) -0.0445(3) 0.3213(3) 0.0365(10) Uani 1 1 d .
H14 H 0.3640 -0.0732 0.3859 0.044 Uiso 1 1 calc R
C5 C 0.5276(4) 0.3678(3) -0.0781(3) 0.0372(10) Uani 1 1 d .
C4 C 0.5935(4) 0.3573(3) 0.0032(3) 0.0393(11) Uani 1 1 d .
H4 H 0.6551 0.3901 0.0015 0.047 Uiso 1 1 calc R
C22 C 0.1185(4) 0.5608(3) 0.3842(3) 0.0387(11) Uani 1 1 d .
C12 C 0.3789(4) -0.1006(3) 0.2437(3) 0.0389(11) Uani 1 1 d .
C21 C 0.1949(3) 0.4700(3) 0.4089(3) 0.0330(10) Uani 1 1 d .
H21 H 0.2384 0.4619 0.4661 0.040 Uiso 1 1 calc R
C33 C 0.0960(3) 0.0467(3) 0.2305(3) 0.0357(10) Uani 1 1 d .
H33 H 0.0940 -0.0065 0.1910 0.043 Uiso 1 1 calc R
C10 C 0.4285(4) 0.0350(3) 0.1320(3) 0.0350(10) Uani 1 1 d .
H10 H 0.4466 0.0608 0.0671 0.042 Uiso 1 1 calc R
C29 C 0.0993(4) 0.1999(3) 0.3480(3) 0.0393(11) Uani 1 1 d .
H29 H 0.1000 0.2520 0.3891 0.047 Uiso 1 1 calc R
C31 C 0.0738(4) 0.0323(3) 0.3287(3) 0.0404(11) Uani 1 1 d .
C11 C 0.4052(4) -0.0602(3) 0.1480(3) 0.0394(11) Uani 1 1 d .
H11 H 0.4067 -0.0999 0.0947 0.047 Uiso 1 1 calc R
C35 C 0.1649(4) 0.4934(3) -0.0757(3) 0.0423(11) Uani 1 1 d .
H35A H 0.2136 0.4989 -0.0218 0.051 Uiso 1 1 calc R
H35B H 0.0874 0.5284 -0.0597 0.051 Uiso 1 1 calc R
C7 C 0.6343(4) 0.4765(4) -0.1724(4) 0.0545(14) Uani 1 1 d .
H7A H 0.6237 0.5262 -0.1239 0.082 Uiso 1 1 calc R
H7B H 0.6373 0.5130 -0.2386 0.082 Uiso 1 1 calc R
H7C H 0.7044 0.4256 -0.1598 0.082 Uiso 1 1 calc R
C41 C 0.5709(4) 0.4023(4) 0.3553(4) 0.0506(13) Uani 1 1 d .
H41A H 0.5623 0.4057 0.2834 0.061 Uiso 1 1 calc R
H41B H 0.6427 0.3542 0.3732 0.061 Uiso 1 1 calc R
C15 C 0.3357(4) -0.2432(4) 0.3476(4) 0.0523(13) Uani 1 1 d .
H15A H 0.4029 -0.2536 0.3871 0.078 Uiso 1 1 calc R
H15B H 0.3171 -0.3100 0.3423 0.078 Uiso 1 1 calc R
H15C H 0.2731 -0.1988 0.3791 0.078 Uiso 1 1 calc R
C30 C 0.0750(4) 0.1096(4) 0.3886(4) 0.0467(12) Uani 1 1 d .
H30 H 0.0589 0.0989 0.4570 0.056 Uiso 1 1 calc R
C32 C 0.0316(5) -0.1321(4) 0.3178(4) 0.0625(15) Uani 1 1 d .
H32A H -0.0271 -0.1017 0.2701 0.094 Uiso 1 1 calc R
H32B H 0.0092 -0.1888 0.3603 0.094 Uiso 1 1 calc R
H32C H 0.1016 -0.1585 0.2829 0.094 Uiso 1 1 calc R
C36 C 0.2034(5) 0.5455(4) -0.1703(4) 0.0573(14) Uani 1 1 d .
H36A H 0.2807 0.5119 -0.1852 0.086 Uiso 1 1 calc R
H36B H 0.1995 0.6184 -0.1636 0.086 Uiso 1 1 calc R
H36C H 0.1549 0.5402 -0.2236 0.086 Uiso 1 1 calc R
C37 C -0.0963(4) 0.2498(5) 0.0003(5) 0.0680(17) Uani 1 1 d .
H37A H -0.1611 0.3041 0.0169 0.082 Uiso 1 1 calc R
H37B H -0.0800 0.1981 0.0587 0.082 Uiso 1 1 calc R
C39 C 0.2579(5) 0.0807(4) -0.1338(5) 0.0658(16) Uani 1 1 d .
H39A H 0.3315 0.0820 -0.1074 0.079 Uiso 1 1 calc R
H39B H 0.2670 0.0806 -0.2059 0.079 Uiso 1 1 calc R
C42 C 0.5735(5) 0.5074(4) 0.3814(4) 0.0609(14) Uani 1 1 d .
H42A H 0.5034 0.5555 0.3618 0.091 Uiso 1 1 calc R
H42B H 0.6366 0.5313 0.3471 0.091 Uiso 1 1 calc R
H42C H 0.5821 0.5041 0.4525 0.091 Uiso 1 1 calc R
C16 C 0.6670(5) 0.0816(5) 0.3920(5) 0.0709(17) Uani 1 1 d .
H16A H 0.6724 0.0183 0.4388 0.085 Uiso 1 1 calc R
H16B H 0.6381 0.0683 0.3296 0.085 Uiso 1 1 calc R
C26 C 0.1426(6) 0.6239(5) 0.5346(4) 0.079(2) Uani 1 1 d .
H26A H 0.1222 0.5630 0.5717 0.119 Uiso 1 1 calc R
H26B H 0.1144 0.6844 0.5696 0.119 Uiso 1 1 calc R
H26C H 0.2243 0.6125 0.5279 0.119 Uiso 1 1 calc R
C18 C 0.3440(6) 0.2172(5) 0.6382(4) 0.085(2) Uani 1 1 d .
H18A H 0.3788 0.2532 0.6832 0.102 Uiso 1 1 calc R
H18B H 0.3553 0.1437 0.6657 0.102 Uiso 1 1 calc R
C38 C -0.1244(6) 0.2014(5) -0.0794(5) 0.087(2) Uani 1 1 d .
H38A H -0.1287 0.2492 -0.1398 0.130 Uiso 1 1 calc R
H38B H -0.1970 0.1825 -0.0656 0.130 Uiso 1 1 calc R
H38C H -0.0668 0.1391 -0.0874 0.130 Uiso 1 1 calc R
C19 C 0.2298(6) 0.2594(7) 0.6356(6) 0.125(4) Uani 1 1 d .
H19A H 0.2169 0.3292 0.6006 0.188 Uiso 1 1 calc R
H19B H 0.1997 0.2625 0.7028 0.188 Uiso 1 1 calc R
H19C H 0.1922 0.2163 0.6015 0.188 Uiso 1 1 calc R
C40 C 0.2255(6) -0.0117(5) -0.0932(6) 0.095(2) Uani 1 1 d .
H40A H 0.2211 -0.0143 -0.0214 0.143 Uiso 1 1 calc R
H40B H 0.2810 -0.0714 -0.1118 0.143 Uiso 1 1 calc R
H40C H 0.1522 -0.0130 -0.1182 0.143 Uiso 1 1 calc R
C17 C 0.7748(6) 0.1018(8) 0.3746(9) 0.168(5) Uani 1 1 d .
H17A H 0.7701 0.1647 0.3288 0.251 Uiso 1 1 calc R
H17B H 0.8233 0.0436 0.3461 0.251 Uiso 1 1 calc R
H17C H 0.8059 0.1111 0.4367 0.251 Uiso 1 1 calc R
O3 O 0.5425(3) 0.4250(2) -0.1650(2) 0.0469(8) Uani 1 1 d .
O12 O 0.0478(3) -0.0550(2) 0.3763(2) 0.0553(9) Uani 1 1 d .
O4 O 0.3561(3) -0.1953(2) 0.2518(2) 0.0489(8) Uani 1 1 d .

loop_
_atom_site_aniso_label
_atom_site_aniso_U_11
_atom_site_aniso_U_22
_atom_site_aniso_U_33
_atom_site_aniso_U_23
_atom_site_aniso_U_13
_atom_site_aniso_U_12
Ta1 0.03148(12) 0.02974(11) 0.03340(12) -0.00416(8) -0.00288(8) -0.01076(8)
Ta2 0.03336(12) 0.03396(12) 0.03064(12) -0.00647(8) -0.00379(8) -0.00038(8)
O9 0.0352(17) 0.0293(16) 0.0504(19) -0.0040(14) -0.0116(14) -0.0043(14)
O2 0.0515(19) 0.0329(16) 0.0296(16) -0.0055(13) -0.0011(14) -0.0141(14)
O10 0.0472(18) 0.0301(16) 0.0345(18) -0.0033(13) -0.0006(14) -0.0172(14)
O16 0.0436(18) 0.0347(17) 0.0426(18) -0.0102(14) -0.0032(14) -0.0092(14)
C27 0.024(2) 0.030(2) 0.040(3) -0.0066(19) 0.0004(19) -0.0069(18)
O14 0.0448(18) 0.0315(16) 0.0368(17) -0.0002(13) -0.0054(14) -0.0116(14)
C20 0.027(2) 0.025(2) 0.041(3) -0.0009(18) 0.0015(19) -0.0072(18)
O6 0.0343(17) 0.055(2) 0.0424(19) -0.0058(15) -0.0065(14) 0.0042(15)
O5 0.0472(19) 0.0294(16) 0.0319(17) -0.0037(13) 0.0020(14) -0.0042(14)
O1 0.0316(16) 0.0371(17) 0.0411(18) 0.0019(13) -0.0057(13) -0.0121(13)
O15 0.0301(17) 0.0396(18) 0.063(2) -0.0095(16) -0.0044(15) -0.0081(14)
O13 0.0401(17) 0.0299(16) 0.0365(18) -0.0072(13) 0.0035(14) -0.0152(13)
O8 0.0404(18) 0.0450(18) 0.0447(18) -0.0156(15) -0.0022(15) -0.0104(15)
O7 0.046(2) 0.059(2) 0.0346(18) -0.0095(15) 0.0025(15) -0.0012(16)
C1 0.023(2) 0.030(2) 0.039(2) -0.0053(19) 0.0004(18) -0.0079(18)
C25 0.028(2) 0.028(2) 0.035(2) -0.0040(18) 0.0009(19) -0.0093(18)
C3 0.034(3) 0.044(3) 0.040(3) -0.004(2) -0.007(2) -0.012(2)
C2 0.028(2) 0.029(2) 0.034(2) -0.0050(18) 0.0006(18) -0.0055(18)
C28 0.028(2) 0.032(2) 0.038(3) -0.0040(19) -0.0007(19) -0.0102(18)
C24 0.038(3) 0.033(2) 0.041(3) 0.001(2) -0.011(2) -0.008(2)
C23 0.040(3) 0.024(2) 0.057(3) -0.007(2) -0.008(2) -0.0012(19)
C34 0.025(2) 0.031(2) 0.037(3) -0.0009(19) -0.0010(18) -0.0073(18)
O11 0.069(2) 0.0381(19) 0.059(2) -0.0209(17) -0.0098(18) 0.0017(17)
C8 0.029(2) 0.031(2) 0.031(2) -0.0062(19) 0.0000(18) -0.0034(18)
C6 0.034(2) 0.038(2) 0.030(2) -0.0050(19) -0.0017(19) -0.008(2)
C13 0.032(2) 0.030(2) 0.036(2) -0.0048(19) -0.0039(19) 0.0031(19)
C9 0.026(2) 0.029(2) 0.033(2) -0.0024(18) 0.0001(18) -0.0020(18)
C14 0.036(3) 0.029(2) 0.040(3) 0.004(2) 0.000(2) -0.0039(19)
C5 0.036(3) 0.038(3) 0.037(3) -0.001(2) 0.007(2) -0.008(2)
C4 0.030(2) 0.044(3) 0.046(3) -0.001(2) 0.002(2) -0.015(2)
C22 0.042(3) 0.029(2) 0.048(3) -0.012(2) 0.001(2) -0.009(2)
C12 0.032(2) 0.031(2) 0.054(3) -0.005(2) -0.004(2) -0.0070(19)
C21 0.035(2) 0.033(2) 0.034(2) -0.0071(19) -0.0053(19) -0.012(2)
C33 0.034(2) 0.028(2) 0.048(3) -0.005(2) 0.000(2) -0.0109(19)
C10 0.038(3) 0.033(2) 0.032(2) -0.0040(19) -0.0036(19) -0.0036(19)
C29 0.043(3) 0.039(3) 0.040(3) -0.010(2) 0.006(2) -0.015(2)
C31 0.042(3) 0.035(3) 0.046(3) 0.002(2) 0.002(2) -0.016(2)
C11 0.043(3) 0.034(3) 0.041(3) -0.011(2) -0.005(2) -0.003(2)
C35 0.054(3) 0.030(2) 0.046(3) -0.006(2) -0.005(2) -0.015(2)
C7 0.044(3) 0.058(3) 0.060(3) 0.012(3) 0.005(3) -0.020(3)
C41 0.047(3) 0.052(3) 0.058(3) -0.016(3) -0.002(2) -0.017(2)
C15 0.058(3) 0.034(3) 0.066(3) 0.001(2) -0.003(3) -0.015(2)
C30 0.060(3) 0.046(3) 0.038(3) -0.003(2) 0.006(2) -0.022(2)
C32 0.094(4) 0.038(3) 0.062(4) 0.003(3) -0.001(3) -0.033(3)
C36 0.066(4) 0.042(3) 0.064(4) 0.004(3) 0.001(3) -0.019(3)
C37 0.040(3) 0.082(4) 0.091(4) -0.032(4) 0.003(3) -0.021(3)
C39 0.064(4) 0.050(3) 0.083(4) -0.026(3) 0.010(3) -0.004(3)
C42 0.065(4) 0.058(3) 0.067(4) -0.017(3) -0.004(3) -0.023(3)
C16 0.051(4) 0.069(4) 0.081(4) -0.021(3) 0.002(3) 0.018(3)
C26 0.100(5) 0.066(4) 0.067(4) -0.039(3) -0.027(4) 0.014(4)
C18 0.092(5) 0.088(5) 0.057(4) 0.011(3) 0.030(4) 0.000(4)
C38 0.079(5) 0.093(5) 0.101(5) -0.033(4) -0.003(4) -0.033(4)
C19 0.062(5) 0.161(8) 0.103(6) 0.067(6) 0.032(4) 0.033(5)
C40 0.110(6) 0.048(4) 0.121(6) -0.012(4) 0.009(5) -0.004(4)
C17 0.056(5) 0.183(10) 0.286(14) -0.150(10) 0.051(7) -0.018(5)
O3 0.048(2) 0.054(2) 0.0409(19) 0.0061(15) 0.0017(15) -0.0225(16)
O12 0.078(3) 0.042(2) 0.050(2) 0.0040(16) 0.0038(18) -0.0283(18)
O4 0.061(2) 0.0324(17) 0.057(2) -0.0028(15) -0.0079(17) -0.0177(16)

loop_
_atom_type_symbol
_atom_type_description
_atom_type_scat_dispersion_real
_atom_type_scat_dispersion_imag
_atom_type_scat_source
C C 0.0033 0.0016 'International Tables Vol C Tables 4.2.6.8 and 6.1.1.4'
H H 0.0000 0.0000 'International Tables Vol C Tables 4.2.6.8 and 6.1.1.4'
O O 0.0106 0.0060 'International Tables Vol C Tables 4.2.6.8 and 6.1.1.4'
Ta Ta -0.7052 6.5227 'International Tables Vol C Tables 4.2.6.8 and 6.1.1.4'

loop_
_geom_angle_atom_site_label_1
_geom_angle_atom_site_label_2
_geom_angle_atom_site_label_3
_geom_angle
O14 Ta1 O16 102.81(13)
O14 Ta1 O15 92.44(13)
O16 Ta1 O15 95.79(13)
O14 Ta1 O13 163.55(12)
O16 Ta1 O13 93.46(12)
O15 Ta1 O13 88.29(13)
O14 Ta1 O1 92.56(12)
O16 Ta1 O1 89.71(12)
O15 Ta1 O1 171.57(13)
O13 Ta1 O1 85.00(11)
O14 Ta1 O10 83.95(11)
O16 Ta1 O10 170.31(12)
O15 Ta1 O10 90.79(13)
O13 Ta1 O10 79.61(11)
O1 Ta1 O10 82.99(12)
O7 Ta2 O8 99.66(14)
O7 Ta2 O6 96.89(13)
O8 Ta2 O6 90.73(14)
O7 Ta2 O9 93.64(13)
O8 Ta2 O9 91.73(12)
O6 Ta2 O9 168.63(13)
O7 Ta2 O5 97.71(13)
O8 Ta2 O5 162.56(12)
O6 Ta2 O5 88.82(13)
O9 Ta2 O5 85.51(12)
O7 Ta2 O2 175.54(13)
O8 Ta2 O2 83.45(12)
O6 Ta2 O2 86.22(12)
O9 Ta2 O2 83.03(12)
O5 Ta2 O2 79.12(11)
C20 O9 Ta2 147.9(3)
C8 O2 Ta2 136.3(3)
C27 O10 Ta1 135.0(3)
C39 O16 Ta1 137.1(3)
O10 C27 C28 122.1(4)
O10 C27 C25 115.8(4)
C28 C27 C25 121.8(4)
C35 O14 Ta1 144.7(3)
O9 C20 C25 120.4(4)
O9 C20 C21 119.4(4)
C25 C20 C21 120.1(4)
C16 O6 Ta2 139.5(3)
C13 O5 Ta2 137.8(3)
C1 O1 Ta1 141.3(3)
C37 O15 Ta1 140.7(3)
C34 O13 Ta1 137.6(3)
C41 O8 Ta2 133.6(3)
C18 O7 Ta2 166.5(4)
O1 C1 C6 119.8(4)
O1 C1 C2 120.7(4)
C6 C1 C2 119.5(4)
C20 C25 C24 118.0(4)
C20 C25 C27 124.7(4)
C24 C25 C27 117.3(4)
C4 C3 C2 123.6(4)
C4 C3 H3 118.2
C2 C3 H3 118.2
C3 C2 C1 117.4(4)
C3 C2 C8 116.4(4)
C1 C2 C8 125.7(4)
C34 C28 C29 116.9(4)
C34 C28 C27 121.9(4)
C29 C28 C27 121.0(4)
C23 C24 C25 121.6(4)
C23 C24 H24 119.2
C25 C24 H24 119.2
C24 C23 C22 119.5(4)
C24 C23 H23 120.2
C22 C23 H23 120.2
O13 C34 C33 117.3(4)
O13 C34 C28 122.7(4)
C33 C34 C28 119.9(4)
C22 O11 C26 117.7(4)
O2 C8 C9 121.5(4)
O2 C8 C2 113.7(4)
C9 C8 C2 124.7(4)
C1 C6 C5 120.6(4)
C1 C6 H6 119.7
C5 C6 H6 119.7
O5 C13 C14 117.2(4)
O5 C13 C9 122.8(4)
C14 C13 C9 119.9(4)
C10 C9 C13 117.0(4)
C10 C9 C8 121.5(4)
C13 C9 C8 121.3(4)
C12 C14 C13 120.6(4)
C12 C14 H14 119.7
C13 C14 H14 119.7
O3 C5 C4 124.7(4)
O3 C5 C6 115.0(4)
C4 C5 C6 120.3(4)
C3 C4 C5 118.5(4)
C3 C4 H4 120.8
C5 C4 H4 120.8
O11 C22 C21 123.7(4)
O11 C22 C23 116.0(4)
C21 C22 C23 120.3(4)
O4 C12 C14 124.4(4)
O4 C12 C11 115.5(4)
C14 C12 C11 120.1(4)
C22 C21 C20 119.9(4)
C22 C21 H21 120.1
C20 C21 H21 120.1
C31 C33 C34 120.4(4)
C31 C33 H33 119.8
C34 C33 H33 119.8
C11 C10 C9 122.2(4)
C11 C10 H10 118.9
C9 C10 H10 118.9
C30 C29 C28 122.4(4)
C30 C29 H29 118.8
C28 C29 H29 118.8
O12 C31 C33 124.2(4)
O12 C31 C30 114.7(4)
C33 C31 C30 121.1(4)
C10 C11 C12 120.0(4)
C10 C11 H11 120.0
C12 C11 H11 120.0
O14 C35 C36 110.4(4)
O14 C35 H35A 109.6
C36 C35 H35A 109.6
O14 C35 H35B 109.6
C36 C35 H35B 109.6
H35A C35 H35B 108.1
O3 C7 H7A 109.5
O3 C7 H7B 109.5
H7A C7 H7B 109.5
O3 C7 H7C 109.5
H7A C7 H7C 109.5
H7B C7 H7C 109.5
O8 C41 C42 111.2(4)
O8 C41 H41A 109.4
C42 C41 H41A 109.4
O8 C41 H41B 109.4
C42 C41 H41B 109.4
H41A C41 H41B 108.0
O4 C15 H15A 109.5
O4 C15 H15B 109.5
H15A C15 H15B 109.5
O4 C15 H15C 109.5
H15A C15 H15C 109.5
H15B C15 H15C 109.5
C29 C30 C31 119.2(4)
C29 C30 H30 120.4
C31 C30 H30 120.4
O12 C32 H32A 109.5
O12 C32 H32B 109.5
H32A C32 H32B 109.5
O12 C32 H32C 109.5
H32A C32 H32C 109.5
H32B C32 H32C 109.5
C35 C36 H36A 109.5
C35 C36 H36B 109.5
H36A C36 H36B 109.5
C35 C36 H36C 109.5
H36A C36 H36C 109.5
H36B C36 H36C 109.5
O15 C37 C38 111.9(5)
O15 C37 H37A 109.2
C38 C37 H37A 109.2
O15 C37 H37B 109.2
C38 C37 H37B 109.2
H37A C37 H37B 107.9
O16 C39 C40 113.4(5)
O16 C39 H39A 108.9
C40 C39 H39A 108.9
O16 C39 H39B 108.9
C40 C39 H39B 108.9
H39A C39 H39B 107.7
C41 C42 H42A 109.5
C41 C42 H42B 109.5
H42A C42 H42B 109.5
C41 C42 H42C 109.5
H42A C42 H42C 109.5
H42B C42 H42C 109.5
C17 C16 O6 113.2(6)
C17 C16 H16A 108.9
O6 C16 H16A 108.9
C17 C16 H16B 108.9
O6 C16 H16B 108.9
H16A C16 H16B 107.8
O11 C26 H26A 109.5
O11 C26 H26B 109.5
H26A C26 H26B 109.5
O11 C26 H26C 109.5
H26A C26 H26C 109.5
H26B C26 H26C 109.5
O7 C18 C19 114.5(6)
O7 C18 H18A 108.6
C19 C18 H18A 108.6
O7 C18 H18B 108.6
C19 C18 H18B 108.6
H18A C18 H18B 107.6
C37 C38 H38A 109.5
C37 C38 H38B 109.5
H38A C38 H38B 109.5
C37 C38 H38C 109.5
H38A C38 H38C 109.5
H38B C38 H38C 109.5
C18 C19 H19A 109.5
C18 C19 H19B 109.5
H19A C19 H19B 109.5
C18 C19 H19C 109.5
H19A C19 H19C 109.5
H19B C19 H19C 109.5
C39 C40 H40A 109.5
C39 C40 H40B 109.5
H40A C40 H40B 109.5
C39 C40 H40C 109.5
H40A C40 H40C 109.5
H40B C40 H40C 109.5
C16 C17 H17A 109.5
C16 C17 H17B 109.5
H17A C17 H17B 109.5
C16 C17 H17C 109.5
H17A C17 H17C 109.5
H17B C17 H17C 109.5
C5 O3 C7 117.4(4)
C31 O12 C32 117.6(4)
C12 O4 C15 118.2(4)

loop_
_geom_bond_atom_site_label_1
_geom_bond_atom_site_label_2
_geom_bond_distance
Ta1 O14 1.880(3)
Ta1 O16 1.886(3)
Ta1 O15 1.899(3)
Ta1 O13 1.998(3)
Ta1 O1 1.998(3)
Ta1 O10 2.147(3)
Ta2 O7 1.856(3)
Ta2 O8 1.902(3)
Ta2 O6 1.906(3)
Ta2 O9 1.988(3)
Ta2 O5 2.003(3)
Ta2 O2 2.131(3)
O9 C20 1.336(5)
O2 C8 1.265(5)
O10 C27 1.267(5)
O16 C39 1.423(6)
C27 C28 1.435(6)
C27 C25 1.481(6)
O14 C35 1.412(5)
C20 C25 1.394(6)
C20 C21 1.400(6)
O6 C16 1.416(6)
O5 C13 1.315(5)
O1 C1 1.336(5)
O15 C37 1.407(6)
O13 C34 1.315(5)
O8 C41 1.419(6)
O7 C18 1.377(6)
C1 C6 1.391(6)
C1 C2 1.406(6)
C25 C24 1.413(6)
C3 C4 1.364(6)
C3 C2 1.396(6)
C3 H3 0.9500
C2 C8 1.484(6)
C28 C34 1.416(6)
C28 C29 1.424(6)
C24 C23 1.356(6)
C24 H24 0.9500
C23 C22 1.399(6)
C23 H23 0.9500
C34 C33 1.403(6)
O11 C22 1.367(5)
O11 C26 1.408(6)
C8 C9 1.436(6)
C6 C5 1.396(6)
C6 H6 0.9500
C13 C14 1.407(6)
C13 C9 1.427(6)
C9 C10 1.426(6)
C14 C12 1.374(6)
C14 H14 0.9500
C5 O3 1.363(5)
C5 C4 1.381(6)
C4 H4 0.9500
C22 C21 1.377(6)
C12 O4 1.345(5)
C12 C11 1.409(6)
C21 H21 0.9500
C33 C31 1.361(6)
C33 H33 0.9500
C10 C11 1.354(6)
C10 H10 0.9500
C29 C30 1.354(6)
C29 H29 0.9500
C31 O12 1.360(5)
C31 C30 1.398(6)
C11 H11 0.9500
C35 C36 1.503(6)
C35 H35A 0.9900
C35 H35B 0.9900
C7 O3 1.434(5)
C7 H7A 0.9800
C7 H7B 0.9800
C7 H7C 0.9800
C41 C42 1.498(7)
C41 H41A 0.9900
C41 H41B 0.9900
C15 O4 1.426(6)
C15 H15A 0.9800
C15 H15B 0.9800
C15 H15C 0.9800
C30 H30 0.9500
C32 O12 1.430(6)
C32 H32A 0.9800
C32 H32B 0.9800
C32 H32C 0.9800
C36 H36A 0.9800
C36 H36B 0.9800
C36 H36C 0.9800
C37 C38 1.426(8)
C37 H37A 0.9900
C37 H37B 0.9900
C39 C40 1.422(8)
C39 H39A 0.9900
C39 H39B 0.9900
C42 H42A 0.9800
C42 H42B 0.9800
C42 H42C 0.9800
C16 C17 1.407(9)
C16 H16A 0.9900
C16 H16B 0.9900
C26 H26A 0.9800
C26 H26B 0.9800
C26 H26C 0.9800
C18 C19 1.389(8)
C18 H18A 0.9900
C18 H18B 0.9900
C38 H38A 0.9800
C38 H38B 0.9800
C38 H38C 0.9800
C19 H19A 0.9800
C19 H19B 0.9800
C19 H19C 0.9800
C40 H40A 0.9800
C40 H40B 0.9800
C40 H40C 0.9800
C17 H17A 0.9800
C17 H17B 0.9800
C17 H17C 0.9800
